data_7127466
loop_
_publ_author_name
'Wang, Ali'
'Xie, Xin'
'Zhang, Chunli'
'Liu, Yuanhong'

_publ_section_title
;
 Gold/Lewis acid catalyzed oxidative cyclization involving activation of
 nitriles.
;
_journal_issue 99
_journal_name_full 'Chemical communications (Cambridge, England)'
_journal_page_first 15581
_journal_page_last 15584
_journal_paper_doi 10.1039/d0cc06875f
_journal_volume 56
_journal_year 2020
_chemical_absolute_configuration ad
_chemical_formula_sum 'C15 H11 N O3 S'
_chemical_formula_weight 285.31
_space_group_crystal_system orthorhombic
_space_group_IT_number 29
_space_group_name_Hall 'P 2c -2ac'
_space_group_name_H-M_alt 'P c a 21'
_atom_sites_solution_hydrogens mixed
_audit_creation_method SHELXL-2013
_audit_update_record
;
2020-05-30 deposited with the CCDC.	2020-11-16 downloaded from the CCDC.
;
_cell_angle_alpha 90
_cell_angle_beta 90
_cell_angle_gamma 90
_cell_formula_units_Z 8
_cell_length_a 16.2100(8)
_cell_length_b 5.4630(3)
_cell_length_c 30.5412(19)
_cell_measurement_reflns_used 9160
_cell_measurement_temperature 293(2)
_cell_measurement_theta_max 54.637
_cell_measurement_theta_min 5.200
_cell_volume 2704.6(3)
_computing_cell_refinement 'Bruker SAINT'
_computing_data_collection 'Bruker APEX2'
_computing_data_reduction 'Bruker SAINT'
_computing_molecular_graphics 'Bruker SHELXTL'
_computing_publication_material 'Bruker SHELXTL'
_computing_structure_refinement 'SHELXL-2013 (Sheldrick, 2013)'
_computing_structure_solution 'SHELXS-97 (Sheldrick 2008)'
_diffrn_ambient_temperature 293(2)
_diffrn_measured_fraction_theta_full 0.993
_diffrn_measured_fraction_theta_max 0.994
_diffrn_measurement_device_type 'Bruker APEX-II CCD'
_diffrn_measurement_method '\f and \w scans'
_diffrn_radiation_type MoK\a
_diffrn_radiation_wavelength 0.71073
_diffrn_reflns_av_R_equivalents 0.0349
_diffrn_reflns_av_unetI/netI 0.0304
_diffrn_reflns_Laue_measured_fraction_full 0.993
_diffrn_reflns_Laue_measured_fraction_max 0.994
_diffrn_reflns_limit_h_max 19
_diffrn_reflns_limit_h_min -19
_diffrn_reflns_limit_k_max 6
_diffrn_reflns_limit_k_min -6
_diffrn_reflns_limit_l_max 37
_diffrn_reflns_limit_l_min -34
_diffrn_reflns_number 22708
_diffrn_reflns_point_group_measured_fraction_full 0.978
_diffrn_reflns_point_group_measured_fraction_max 0.971
_diffrn_reflns_theta_full 25.242
_diffrn_reflns_theta_max 25.998
_diffrn_reflns_theta_min 2.600
_exptl_absorpt_coefficient_mu 0.245
_exptl_absorpt_correction_T_max 0.7456
_exptl_absorpt_correction_T_min 0.6370
_exptl_absorpt_correction_type multi-scan
_exptl_absorpt_process_details sadabs
_exptl_crystal_colour red
_exptl_crystal_density_diffrn 1.401
_exptl_crystal_description prismatic
_exptl_crystal_F_000 1184
_exptl_crystal_size_max 0.1800
_exptl_crystal_size_mid 0.150
_exptl_crystal_size_min 0.130
_refine_diff_density_max 0.354
_refine_diff_density_min -0.330
_refine_diff_density_rms 0.057
_refine_ls_abs_structure_details
; 
 Flack x determined using 1793 quotients [(I+)-(I-)]/[(I+)+(I-)] 
 (Parsons and Flack (2004), Acta Cryst. A60, s61). 
;
_refine_ls_abs_structure_Flack 0.04(3)
_refine_ls_extinction_coef 0.020(5)
_refine_ls_extinction_expression Fc^*^=kFc[1+0.001xFc^2^\l^3^/sin(2\q)]^-1/4^
_refine_ls_extinction_method SHELXL
_refine_ls_goodness_of_fit_ref 1.051
_refine_ls_hydrogen_treatment mixed
_refine_ls_matrix_type full
_refine_ls_number_parameters 367
_refine_ls_number_reflns 5161
_refine_ls_number_restraints 5
_refine_ls_restrained_S_all 1.057
_refine_ls_R_factor_all 0.0658
_refine_ls_R_factor_gt 0.0549
_refine_ls_shift/su_max 0.000
_refine_ls_shift/su_mean 0.000
_refine_ls_structure_factor_coef Fsqd
_refine_ls_weighting_details 'w=1/[\s^2^(Fo^2^)+(0.1096P)^2^+0.6048P] where P=(Fo^2^+2Fc^2^)/3'
_refine_ls_weighting_scheme calc
_refine_ls_wR_factor_gt 0.1571
_refine_ls_wR_factor_ref 0.1718
_reflns_Friedel_coverage 0.915
_reflns_Friedel_fraction_full 0.962
_reflns_Friedel_fraction_max 0.947
_reflns_number_gt 4324
_reflns_number_total 5161
_reflns_threshold_expression 'I > 2\s(I)'
_cod_data_source_file d0cc06875f2.cif
_cod_data_source_block mo_d8v20111_0m
_cod_depositor_comments 'Adding full bibliography for 7127464--7127466.cif.'
_cod_database_code 7127466
_shelx_space_group_comment
; 
The symmetry employed for this shelxl refinement is uniquely defined 
by the following loop, which should always be used as a source of 
symmetry information in preference to the above space-group names. 
They are only intended as comments. 
;
_shelx_estimated_absorpt_t_min 0.710
_shelx_estimated_absorpt_t_max 0.969
_shelxl_version_number 2013-4

loop_
_space_group_symop_operation_xyz
'x, y, z'
'-x, -y, z+1/2'
'x+1/2, -y, z'
'-x+1/2, y, z+1/2'

loop_
_atom_site_label
_atom_site_type_symbol
_atom_site_fract_x
_atom_site_fract_y
_atom_site_fract_z
_atom_site_U_iso_or_equiv
_atom_site_adp_type
_atom_site_occupancy
_atom_site_site_symmetry_order
_atom_site_calc_flag
_atom_site_refinement_flags_posn
_atom_site_refinement_flags_adp
_atom_site_refinement_flags_occupancy
_atom_site_disorder_assembly
_atom_site_disorder_group
S1 S 0.63086(10) 0.3650(3) 0.68417(6) 0.0738(5) Uani 1 1 d D . . . .
S2 S 0.47493(12) 0.1319(4) 0.31245(6) 0.0845(6) Uani 1 1 d D . . . .
O1 O 0.6271(2) 0.0387(8) 0.61374(15) 0.0679(11) Uani 1 1 d . . . . .
O2 O 0.5842(3) -0.1902(9) 0.54756(15) 0.0742(12) Uani 1 1 d . . . . .
H2 H 0.6025 -0.2086 0.5724 0.111 Uiso 1 1 calc R U . . .
O3 O 0.3731(2) 0.0593(7) 0.63977(14) 0.0559(9) Uani 1 1 d . . . . .
N1 N 0.3241(4) 0.4464(13) 0.7227(2) 0.0867(18) Uani 1 1 d . . . . .
C1 C 0.5933(4) 0.6170(11) 0.7075(2) 0.0642(15) Uani 1 1 d . . . . .
H1 H 0.6165 0.6890 0.7322 0.077 Uiso 1 1 calc R U . . .
C2 C 0.5264(4) 0.7057(11) 0.6872(2) 0.0679(16) Uani 1 1 d . . . . .
H2A H 0.4996 0.8457 0.6970 0.081 Uiso 1 1 calc R U . . .
C3 C 0.4975(3) 0.5701(7) 0.64840(16) 0.0424(10) Uani 1 1 d D . . . .
H3 H 0.4534 0.6066 0.6301 0.051 Uiso 1 1 calc R U . . .
C4 C 0.5557(3) 0.3618(8) 0.64555(17) 0.0464(11) Uani 1 1 d D . . . .
C5 C 0.5616(3) 0.1652(9) 0.61290(18) 0.0490(11) Uani 1 1 d . . . . .
C6 C 0.5000(3) 0.1182(9) 0.57999(17) 0.0462(11) Uani 1 1 d . . . . .
C7 C 0.5179(3) -0.0584(11) 0.54914(19) 0.0572(13) Uani 1 1 d . . . . .
H7 H 0.4787 -0.0854 0.5275 0.069 Uiso 1 1 calc R U . . .
C8 C 0.4209(3) 0.2519(9) 0.57584(17) 0.0451(10) Uani 1 1 d . . . . .
C9 C 0.4081(4) 0.4105(10) 0.54144(19) 0.0601(14) Uani 1 1 d . . . . .
H9 H 0.4490 0.4284 0.5203 0.072 Uiso 1 1 calc R U . . .
C10 C 0.3359(4) 0.5437(13) 0.5375(2) 0.0720(17) Uani 1 1 d . . . . .
H10 H 0.3292 0.6514 0.5142 0.086 Uiso 1 1 calc R U . . .
C11 C 0.2746(4) 0.5179(12) 0.5677(2) 0.0728(18) Uani 1 1 d . . . . .
H11 H 0.2262 0.6083 0.5652 0.087 Uiso 1 1 calc R U . . .
C12 C 0.2847(3) 0.3552(10) 0.6024(2) 0.0603(14) Uani 1 1 d . . . . .
H12 H 0.2427 0.3356 0.6228 0.072 Uiso 1 1 calc R U . . .
C13 C 0.3570(3) 0.2225(9) 0.60668(18) 0.0482(12) Uani 1 1 d . . . . .
C14 C 0.3160(3) 0.0490(11) 0.6761(2) 0.0654(16) Uani 1 1 d . . . . .
H14A H 0.2604 0.0274 0.6650 0.079 Uiso 1 1 calc R U . . .
H14B H 0.3292 -0.0909 0.6943 0.079 Uiso 1 1 calc R U . . .
C15 C 0.3196(3) 0.2689(13) 0.7021(2) 0.0634(15) Uani 1 1 d . . . . .
O4 O 0.4710(2) 0.4506(8) 0.38520(14) 0.0630(10) Uani 1 1 d . . . . .
O5 O 0.5116(3) 0.6757(9) 0.45189(15) 0.0735(12) Uani 1 1 d . . . . .
H5 H 0.4826 0.6389 0.4309 0.110 Uiso 1 1 calc R U . . .
O6 O 0.7234(2) 0.4282(7) 0.36085(12) 0.0551(9) Uani 1 1 d . . . . .
N2 N 0.7836(4) 0.0599(13) 0.2769(2) 0.0864(18) Uani 1 1 d . . . . .
C16 C 0.5128(4) -0.1233(12) 0.2904(2) 0.0700(17) Uani 1 1 d . . . . .
H16 H 0.4920 -0.1935 0.2650 0.084 Uiso 1 1 calc R U . . .
C17 C 0.5764(4) -0.2180(10) 0.3130(2) 0.0605(13) Uani 1 1 d . . . . .
H17 H 0.6032 -0.3603 0.3042 0.073 Uiso 1 1 calc R U . . .
C18 C 0.6008(3) -0.0850(8) 0.35196(15) 0.0396(9) Uani 1 1 d D . . . .
H18 H 0.6428 -0.1251 0.3714 0.048 Uiso 1 1 calc R U . . .
C19 C 0.5446(3) 0.1283(9) 0.35418(16) 0.0444(11) Uani 1 1 d D . . . .
C20 C 0.5370(3) 0.3205(9) 0.38655(18) 0.0465(11) Uani 1 1 d . . . . .
C21 C 0.5960(3) 0.3689(9) 0.42013(16) 0.0459(11) Uani 1 1 d . . . . .
C22 C 0.5788(4) 0.5437(11) 0.4513(2) 0.0585(13) Uani 1 1 d . . . . .
H22 H 0.616(4) 0.561(11) 0.483(2) 0.070 Uiso 1 1 d . U . . .
C23 C 0.6762(3) 0.2348(9) 0.42448(15) 0.0433(10) Uani 1 1 d . . . . .
C24 C 0.6894(4) 0.0773(10) 0.45937(18) 0.0573(13) Uani 1 1 d . . . . .
H24 H 0.6481 0.0563 0.4802 0.069 Uiso 1 1 calc R U . . .
C25 C 0.7623(4) -0.0481(12) 0.4637(2) 0.0719(17) Uani 1 1 d . . . . .
H25 H 0.7695 -0.1534 0.4873 0.086 Uiso 1 1 calc R U . . .
C26 C 0.8228(4) -0.0210(12) 0.4345(2) 0.0708(17) Uani 1 1 d . . . . .
H26 H 0.8720 -0.1064 0.4381 0.085 Uiso 1 1 calc R U . . .
C27 C 0.8128(3) 0.1364(10) 0.3982(2) 0.0593(14) Uani 1 1 d . . . . .
H27 H 0.8543 0.1524 0.3774 0.071 Uiso 1 1 calc R U . . .
C28 C 0.7404(3) 0.2652(9) 0.39448(17) 0.0459(11) Uani 1 1 d . . . . .
C29 C 0.7819(4) 0.4479(11) 0.3267(2) 0.0618(15) Uani 1 1 d . . . . .
H29A H 0.8364 0.4696 0.3393 0.074 Uiso 1 1 calc R U . . .
H29B H 0.7696 0.5917 0.3093 0.074 Uiso 1 1 calc R U . . .
C30 C 0.7825(4) 0.2306(13) 0.2981(2) 0.0615(15) Uani 1 1 d . . . . .

loop_
_atom_site_aniso_label
_atom_site_aniso_U_11
_atom_site_aniso_U_22
_atom_site_aniso_U_33
_atom_site_aniso_U_23
_atom_site_aniso_U_13
_atom_site_aniso_U_12
S1 0.0604(8) 0.0947(11) 0.0664(10) -0.0177(9) -0.0120(7) 0.0058(7)
S2 0.0811(10) 0.0932(12) 0.0793(13) -0.0197(10) -0.0317(10) 0.0166(9)
O1 0.048(2) 0.081(3) 0.075(3) -0.026(2) -0.0012(18) 0.0128(18)
O2 0.072(3) 0.087(3) 0.064(3) -0.026(2) 0.007(2) 0.011(2)
O3 0.0479(18) 0.059(2) 0.061(2) 0.0108(18) 0.0131(16) 0.0048(15)
N1 0.097(4) 0.102(5) 0.061(4) 0.005(3) -0.003(3) 0.017(3)
C1 0.061(3) 0.074(4) 0.057(4) -0.017(3) -0.005(3) -0.008(3)
C2 0.068(3) 0.062(3) 0.074(4) -0.022(3) -0.004(3) 0.000(3)
C3 0.050(2) 0.033(2) 0.045(3) -0.0170(19) -0.001(2) -0.0093(18)
C4 0.039(2) 0.053(3) 0.048(3) -0.002(2) 0.003(2) -0.0034(18)
C5 0.039(2) 0.054(3) 0.054(3) -0.006(2) 0.008(2) -0.004(2)
C6 0.045(2) 0.051(2) 0.043(3) -0.005(2) 0.006(2) -0.0065(19)
C7 0.054(3) 0.072(3) 0.045(3) -0.010(3) 0.004(2) -0.006(3)
C8 0.045(2) 0.047(2) 0.043(2) -0.0042(19) -0.002(2) -0.0085(19)
C9 0.064(3) 0.063(3) 0.054(3) 0.001(3) -0.006(3) -0.012(3)
C10 0.079(4) 0.075(4) 0.062(4) 0.013(3) -0.022(3) 0.001(3)
C11 0.070(4) 0.074(4) 0.074(5) -0.001(3) -0.025(3) 0.017(3)
C12 0.046(3) 0.066(3) 0.068(4) -0.005(3) -0.005(2) 0.002(2)
C13 0.050(3) 0.044(2) 0.050(3) -0.002(2) -0.005(2) -0.006(2)
C14 0.057(3) 0.066(3) 0.074(4) 0.010(3) 0.018(3) -0.004(3)
C15 0.056(3) 0.079(4) 0.055(4) 0.016(3) 0.008(3) 0.013(3)
O4 0.0465(19) 0.073(2) 0.070(3) -0.014(2) -0.0010(17) 0.0137(17)
O5 0.073(3) 0.083(3) 0.065(3) -0.024(2) 0.012(2) 0.014(2)
O6 0.0511(19) 0.063(2) 0.051(2) 0.0148(17) 0.0083(16) 0.0021(15)
N2 0.094(4) 0.094(4) 0.070(4) -0.008(4) 0.000(3) 0.008(3)
C16 0.078(4) 0.082(4) 0.050(3) -0.013(3) -0.016(3) -0.009(3)
C17 0.068(3) 0.054(3) 0.060(4) -0.007(3) 0.002(3) -0.001(2)
C18 0.045(2) 0.038(2) 0.036(2) -0.0091(18) 0.0021(18) -0.0085(18)
C19 0.040(2) 0.054(3) 0.039(3) 0.000(2) 0.0009(19) -0.0051(19)
C20 0.041(2) 0.054(3) 0.044(3) -0.002(2) 0.007(2) -0.002(2)
C21 0.046(2) 0.054(3) 0.037(3) -0.003(2) 0.0045(19) -0.0051(19)
C22 0.064(3) 0.058(3) 0.053(3) -0.012(3) 0.009(3) 0.003(3)
C23 0.046(2) 0.045(2) 0.040(2) -0.0032(19) -0.0038(19) -0.0061(19)
C24 0.065(3) 0.060(3) 0.047(3) 0.005(2) -0.008(3) -0.010(3)
C25 0.085(4) 0.064(3) 0.067(4) 0.017(3) -0.019(3) 0.002(3)
C26 0.064(3) 0.068(4) 0.080(4) 0.009(3) -0.018(3) 0.011(3)
C27 0.046(3) 0.068(3) 0.064(4) 0.000(3) 0.000(2) 0.003(2)
C28 0.043(2) 0.051(3) 0.043(3) 0.003(2) -0.0036(19) -0.004(2)
C29 0.053(3) 0.069(3) 0.063(4) 0.019(3) 0.012(3) -0.008(2)
C30 0.054(3) 0.080(4) 0.051(4) 0.009(3) 0.000(2) 0.001(3)

loop_
_atom_type_symbol
_atom_type_description
_atom_type_scat_dispersion_real
_atom_type_scat_dispersion_imag
_atom_type_scat_source
C C 0.0033 0.0016 'International Tables Vol C Tables 4.2.6.8 and 6.1.1.4'
H H 0.0000 0.0000 'International Tables Vol C Tables 4.2.6.8 and 6.1.1.4'
N N 0.0061 0.0033 'International Tables Vol C Tables 4.2.6.8 and 6.1.1.4'
O O 0.0106 0.0060 'International Tables Vol C Tables 4.2.6.8 and 6.1.1.4'
S S 0.1246 0.1234 'International Tables Vol C Tables 4.2.6.8 and 6.1.1.4'

loop_
_geom_angle_atom_site_label_1
_geom_angle_atom_site_label_2
_geom_angle_atom_site_label_3
_geom_angle
_geom_angle_site_symmetry_1
_geom_angle_site_symmetry_3
_geom_angle_publ_flag
C1 S1 C4 92.5(3) . . ?
C16 S2 C19 92.8(3) . . ?
C7 O2 H2 109.5 . . ?
C13 O3 C14 118.0(4) . . ?
C2 C1 S1 113.3(5) . . ?
C2 C1 H1 123.4 . . ?
S1 C1 H1 123.4 . . ?
C1 C2 C3 116.6(5) . . ?
C1 C2 H2A 121.7 . . ?
C3 C2 H2A 121.7 . . ?
C2 C3 C4 103.4(4) . . ?
C2 C3 H3 128.3 . . ?
C4 C3 H3 128.3 . . ?
C5 C4 C3 130.0(4) . . ?
C5 C4 S1 115.7(4) . . ?
C3 C4 S1 114.1(3) . . ?
O1 C5 C6 119.9(5) . . ?
O1 C5 C4 116.1(5) . . ?
C6 C5 C4 124.0(4) . . ?
C7 C6 C5 117.1(5) . . ?
C7 C6 C8 118.0(5) . . ?
C5 C6 C8 124.9(4) . . ?
O2 C7 C6 126.1(5) . . ?
O2 C7 H7 116.9 . . ?
C6 C7 H7 116.9 . . ?
C9 C8 C13 118.1(5) . . ?
C9 C8 C6 120.4(5) . . ?
C13 C8 C6 121.5(5) . . ?
C8 C9 C10 121.6(6) . . ?
C8 C9 H9 119.2 . . ?
C10 C9 H9 119.2 . . ?
C11 C10 C9 120.3(6) . . ?
C11 C10 H10 119.9 . . ?
C9 C10 H10 119.9 . . ?
C10 C11 C12 119.6(6) . . ?
C10 C11 H11 120.2 . . ?
C12 C11 H11 120.2 . . ?
C13 C12 C11 120.4(6) . . ?
C13 C12 H12 119.8 . . ?
C11 C12 H12 119.8 . . ?
O3 C13 C12 124.7(5) . . ?
O3 C13 C8 115.3(4) . . ?
C12 C13 C8 120.0(5) . . ?
C15 C14 O3 111.4(5) . . ?
C15 C14 H14A 109.3 . . ?
O3 C14 H14A 109.3 . . ?
C15 C14 H14B 109.3 . . ?
O3 C14 H14B 109.3 . . ?
H14A C14 H14B 108.0 . . ?
N1 C15 C14 178.6(7) . . ?
C22 O5 H5 109.5 . . ?
C28 O6 C29 117.5(4) . . ?
C17 C16 S2 113.4(5) . . ?
C17 C16 H16 123.3 . . ?
S2 C16 H16 123.3 . . ?
C16 C17 C18 116.0(5) . . ?
C16 C17 H17 122.0 . . ?
C18 C17 H17 122.0 . . ?
C17 C18 C19 105.3(4) . . ?
C17 C18 H18 127.3 . . ?
C19 C18 H18 127.3 . . ?
C20 C19 C18 130.9(4) . . ?
C20 C19 S2 116.5(4) . . ?
C18 C19 S2 112.5(3) . . ?
O4 C20 C21 118.6(5) . . ?
O4 C20 C19 116.8(5) . . ?
C21 C20 C19 124.6(4) . . ?
C22 C21 C20 119.3(5) . . ?
C22 C21 C23 117.0(5) . . ?
C20 C21 C23 123.7(4) . . ?
O5 C22 C21 124.1(6) . . ?
O5 C22 H22 112(3) . . ?
C21 C22 H22 123(3) . . ?
C24 C23 C28 117.7(5) . . ?
C24 C23 C21 120.3(4) . . ?
C28 C23 C21 122.0(4) . . ?
C25 C24 C23 121.1(6) . . ?
C25 C24 H24 119.5 . . ?
C23 C24 H24 119.5 . . ?
C26 C25 C24 120.9(6) . . ?
C26 C25 H25 119.5 . . ?
C24 C25 H25 119.5 . . ?
C25 C26 C27 120.5(6) . . ?
C25 C26 H26 119.8 . . ?
C27 C26 H26 119.8 . . ?
C28 C27 C26 118.4(5) . . ?
C28 C27 H27 120.8 . . ?
C26 C27 H27 120.8 . . ?
C27 C28 O6 124.1(5) . . ?
C27 C28 C23 121.4(5) . . ?
O6 C28 C23 114.5(4) . . ?
O6 C29 C30 112.3(5) . . ?
O6 C29 H29A 109.1 . . ?
C30 C29 H29A 109.1 . . ?
O6 C29 H29B 109.1 . . ?
C30 C29 H29B 109.1 . . ?
H29A C29 H29B 107.9 . . ?
N2 C30 C29 178.3(7) . . ?

loop_
_geom_bond_atom_site_label_1
_geom_bond_atom_site_label_2
_geom_bond_distance
_geom_bond_site_symmetry_2
_geom_bond_publ_flag
S1 C1 1.666(6) . ?
S1 C4 1.696(5) . ?
S2 C16 1.665(7) . ?
S2 C19 1.703(5) . ?
O1 C5 1.267(6) . ?
O2 C7 1.294(7) . ?
O2 H2 0.8200 . ?
O3 C13 1.373(6) . ?
O3 C14 1.444(7) . ?
N1 C15 1.159(9) . ?
C1 C2 1.341(9) . ?
C1 H1 0.9300 . ?
C2 C3 1.473(7) . ?
C2 H2A 0.9300 . ?
C3 C4 1.481(6) . ?
C3 H3 0.9300 . ?
C4 C5 1.468(7) . ?
C5 C6 1.440(7) . ?
C6 C7 1.380(7) . ?
C6 C8 1.481(7) . ?
C7 H7 0.9300 . ?
C8 C9 1.378(8) . ?
C8 C13 1.409(7) . ?
C9 C10 1.383(9) . ?
C9 H9 0.9300 . ?
C10 C11 1.363(10) . ?
C10 H10 0.9300 . ?
C11 C12 1.392(9) . ?
C11 H11 0.9300 . ?
C12 C13 1.384(8) . ?
C12 H12 0.9300 . ?
C14 C15 1.441(10) . ?
C14 H14A 0.9700 . ?
C14 H14B 0.9700 . ?
O4 C20 1.284(6) . ?
O5 C22 1.306(7) . ?
O5 H5 0.8200 . ?
O6 C28 1.387(6) . ?
O6 C29 1.413(7) . ?
N2 C30 1.136(9) . ?
C16 C17 1.344(9) . ?
C16 H16 0.9300 . ?
C17 C18 1.448(7) . ?
C17 H17 0.9300 . ?
C18 C19 1.480(7) . ?
C18 H18 0.9300 . ?
C19 C20 1.447(7) . ?
C20 C21 1.428(7) . ?
C21 C22 1.377(7) . ?
C21 C23 1.499(7) . ?
C22 H22 1.15(7) . ?
C23 C24 1.386(7) . ?
C23 C28 1.395(7) . ?
C24 C25 1.372(9) . ?
C24 H24 0.9300 . ?
C25 C26 1.334(10) . ?
C25 H25 0.9300 . ?
C26 C27 1.412(9) . ?
C26 H26 0.9300 . ?
C27 C28 1.374(8) . ?
C27 H27 0.9300 . ?
C29 C30 1.474(10) . ?
C29 H29A 0.9700 . ?
C29 H29B 0.9700 . ?

loop_
_geom_hbond_atom_site_label_D
_geom_hbond_atom_site_label_H
_geom_hbond_atom_site_label_A
_geom_hbond_distance_DH
_geom_hbond_distance_HA
_geom_hbond_distance_DA
_geom_hbond_angle_DHA
_geom_hbond_site_symmetry_A
C29 H29A O4 0.97 2.63 3.590(7) 170.6 3_565
C22 H22 O2 1.15(7) 2.44(6) 3.280(7) 128(4) 1_565
O5 H5 O4 0.82 1.75 2.469(6) 146.2 .
C14 H14B N1 0.97 2.67 3.590(9) 157.6 1_545
C1 H1 S2 0.93 3.03 3.657(7) 126.6 2_665
O2 H2 O1 0.82 1.89 2.476(6) 127.3 .

loop_
_geom_torsion_atom_site_label_1
_geom_torsion_atom_site_label_2
_geom_torsion_atom_site_label_3
_geom_torsion_atom_site_label_4
_geom_torsion
_geom_torsion_site_symmetry_1
_geom_torsion_site_symmetry_2
_geom_torsion_site_symmetry_3
_geom_torsion_site_symmetry_4
_geom_torsion_publ_flag
C4 S1 C1 C2 -1.2(6) . . . . ?
S1 C1 C2 C3 0.0(8) . . . . ?
C1 C2 C3 C4 1.5(7) . . . . ?
C2 C3 C4 C5 -177.4(5) . . . . ?
C2 C3 C4 S1 -2.3(5) . . . . ?
C1 S1 C4 C5 178.0(4) . . . . ?
C1 S1 C4 C3 2.1(4) . . . . ?
C3 C4 C5 O1 166.6(5) . . . . ?
S1 C4 C5 O1 -8.4(6) . . . . ?
C3 C4 C5 C6 -10.8(8) . . . . ?
S1 C4 C5 C6 174.2(4) . . . . ?
O1 C5 C6 C7 -3.1(8) . . . . ?
C4 C5 C6 C7 174.1(5) . . . . ?
O1 C5 C6 C8 179.5(5) . . . . ?
C4 C5 C6 C8 -3.2(8) . . . . ?
C5 C6 C7 O2 1.7(8) . . . . ?
C8 C6 C7 O2 179.2(6) . . . . ?
C7 C6 C8 C9 -67.9(6) . . . . ?
C5 C6 C8 C9 109.4(6) . . . . ?
C7 C6 C8 C13 112.4(5) . . . . ?
C5 C6 C8 C13 -70.3(7) . . . . ?
C13 C8 C9 C10 1.9(8) . . . . ?
C6 C8 C9 C10 -177.9(5) . . . . ?
C8 C9 C10 C11 -1.0(10) . . . . ?
C9 C10 C11 C12 -0.4(10) . . . . ?
C10 C11 C12 C13 0.9(9) . . . . ?
C14 O3 C13 C12 -9.1(7) . . . . ?
C14 O3 C13 C8 170.4(5) . . . . ?
C11 C12 C13 O3 179.6(5) . . . . ?
C11 C12 C13 C8 0.1(8) . . . . ?
C9 C8 C13 O3 179.0(4) . . . . ?
C6 C8 C13 O3 -1.2(7) . . . . ?
C9 C8 C13 C12 -1.4(7) . . . . ?
C6 C8 C13 C12 178.3(5) . . . . ?
C13 O3 C14 C15 -68.7(6) . . . . ?
C19 S2 C16 C17 0.5(6) . . . . ?
S2 C16 C17 C18 0.1(8) . . . . ?
C16 C17 C18 C19 -0.7(7) . . . . ?
C17 C18 C19 C20 177.2(5) . . . . ?
C17 C18 C19 S2 1.0(5) . . . . ?
C16 S2 C19 C20 -177.7(4) . . . . ?
C16 S2 C19 C18 -0.9(4) . . . . ?
C18 C19 C20 O4 -164.8(5) . . . . ?
S2 C19 C20 O4 11.3(6) . . . . ?
C18 C19 C20 C21 13.3(8) . . . . ?
S2 C19 C20 C21 -170.6(4) . . . . ?
O4 C20 C21 C22 3.4(8) . . . . ?
C19 C20 C21 C22 -174.6(5) . . . . ?
O4 C20 C21 C23 -178.3(5) . . . . ?
C19 C20 C21 C23 3.7(8) . . . . ?
C20 C21 C22 O5 -1.7(9) . . . . ?
C23 C21 C22 O5 179.9(5) . . . . ?
C22 C21 C23 C24 67.1(7) . . . . ?
C20 C21 C23 C24 -111.2(6) . . . . ?
C22 C21 C23 C28 -111.9(6) . . . . ?
C20 C21 C23 C28 69.8(7) . . . . ?
C28 C23 C24 C25 -1.4(8) . . . . ?
C21 C23 C24 C25 179.6(5) . . . . ?
C23 C24 C25 C26 0.3(10) . . . . ?
C24 C25 C26 C27 -0.5(10) . . . . ?
C25 C26 C27 C28 1.8(9) . . . . ?
C26 C27 C28 O6 179.0(5) . . . . ?
C26 C27 C28 C23 -2.9(8) . . . . ?
C29 O6 C28 C27 4.9(8) . . . . ?
C29 O6 C28 C23 -173.3(5) . . . . ?
C24 C23 C28 C27 2.7(7) . . . . ?
C21 C23 C28 C27 -178.3(5) . . . . ?
C24 C23 C28 O6 -179.0(4) . . . . ?
C21 C23 C28 O6 0.0(7) . . . . ?
C28 O6 C29 C30 72.0(6) . . . . ?
